data_7222505
loop_
_publ_author_name
'Assoud, A.'
'Soheilnia, N.'
'Kleinke, H.'

_publ_section_title
;
 From yellow to black: new semiconducting Ba chalcogeno-germanates
;
_journal_name_full
;
Zeitschrift fuer Naturforschung, Teil B. Anorganische Chemie, Organische 
Chemie (42,1987-)
;
_journal_page_first 975
_journal_page_last 979
_journal_volume 59
_journal_year 2004
_chemical_formula_sum 'Ba2 Ge Se4'
_chemical_name_systematic 'Ba2 (Ge Se4)'
_space_group_IT_number 11
_symmetry_space_group_name_Hall '-P 2yb'
_symmetry_space_group_name_H-M 'P 1 21/m 1'
_cell_angle_alpha 90
_cell_angle_beta 109.135
_cell_angle_gamma 90
_cell_formula_units_Z 2
_cell_length_a 6.9958
_cell_length_b 7.0938
_cell_length_c 9.1738
_cell_volume 430.112
_citation_journal_id_ASTM ZNBSEN
_cod_data_source_file Assoud_ZNBSEN_2004_1668.cif
_cod_data_source_block Ba2Ge1Se4
_cod_original_cell_volume 430.1124
_cod_original_formula_sum 'Ba2 Ge1 Se4'
_cod_database_code 7222505

loop_
_symmetry_equiv_pos_as_xyz
x,y,z
-x,y+1/2,-z
-x,-y,-z
x,-y-1/2,z

loop_
_atom_site_label
_atom_site_type_symbol
_atom_site_fract_x
_atom_site_fract_y
_atom_site_fract_z
_atom_site_occupancy
_atom_site_U_iso_or_equiv
Ba2 Ba+2 0.2854 0.25 0.07688 1 0.0
Ba1 Ba+2 0.21266 0.25 0.5458 1 0.0
Ge1 Ge+4 0.79291 0.25 0.71097 1 0.0
Se1 Se-2 0.63161 0.25 0.44204 1 0.0
Se3 Se-2 0.98951 0.49117 0.22706 1 0.0
Se2 Se-2 0.5857 0.25 0.86643 1 0.0
